data_7013027
loop_
_publ_author_name
'Fei, Zhaofu'
'Scopelliti, Rosario'
'Dyson, Paul J.'

_publ_section_title
;
 Influence of the functional group on the synthesis of aminophosphines,
 diphosphinoamines and iminobiphosphines
;
_journal_issue 13
_journal_name_full 'Dalton Transactions'
_journal_page_first 2772
_journal_paper_doi 10.1039/b303645f
_journal_year 2003
_chemical_formula_moiety 'C31 H24 F3 N P2, C H2 Cl2'
_chemical_formula_sum 'C32 H26 Cl2 F3 N P2'
_chemical_formula_weight 614.38
_chemical_name_systematic
; 
? 
;
_space_group_IT_number 2
_symmetry_cell_setting triclinic
_symmetry_space_group_name_Hall '-P 1'
_symmetry_space_group_name_H-M 'P -1'
_atom_sites_solution_hydrogens geom
_atom_sites_solution_primary direct
_atom_sites_solution_secondary difmap
_audit_creation_method SHELXL-97
_cell_angle_alpha 82.05(4)
_cell_angle_beta 74.46(3)
_cell_angle_gamma 67.64(3)
_cell_formula_units_Z 2
_cell_length_a 10.087(2)
_cell_length_b 10.647(5)
_cell_length_c 15.187(7)
_cell_measurement_reflns_used 1234
_cell_measurement_temperature 140(2)
_cell_measurement_theta_max 19.3078
_cell_measurement_theta_min 1.42405
_cell_volume 1452.0(11)
_computing_cell_refinement 'Oxford Diffraction CrysAlis RED'
_computing_data_collection 'marresearch, mar345'
_computing_data_reduction 'Oxford Diffraction CrysAlis RED'
_computing_molecular_graphics 'Bruker SHELXTL'
_computing_publication_material 'Bruker SHELXTL'
_computing_structure_refinement 'SHELXL-97 (Sheldrick, 1997)'
_computing_structure_solution 'SHELXS-97 (Sheldrick, 1990)'
_diffrn_ambient_temperature 140(2)
_diffrn_measured_fraction_theta_full 0.938
_diffrn_measured_fraction_theta_max 0.938
_diffrn_measurement_device_type 'marresearch mar345 IPDS'
_diffrn_measurement_method '60 images with deltaphi = 3 deg. and exp. time = 180 sec.'
_diffrn_radiation_monochromator graphite
_diffrn_radiation_source 'fine-focus sealed tube'
_diffrn_radiation_type MoK\a
_diffrn_radiation_wavelength 0.71070
_diffrn_reflns_av_R_equivalents 0.0739
_diffrn_reflns_av_sigmaI/netI 0.0794
_diffrn_reflns_limit_h_max 12
_diffrn_reflns_limit_h_min -12
_diffrn_reflns_limit_k_max 12
_diffrn_reflns_limit_k_min -12
_diffrn_reflns_limit_l_max 17
_diffrn_reflns_limit_l_min -18
_diffrn_reflns_number 9435
_diffrn_reflns_theta_full 25.02
_diffrn_reflns_theta_max 25.02
_diffrn_reflns_theta_min 2.91
_exptl_absorpt_coefficient_mu 0.377
_exptl_absorpt_correction_T_max 0.733
_exptl_absorpt_correction_T_min 0.288
_exptl_absorpt_correction_type refdelf
_exptl_absorpt_process_details
; 
(See: Walker, N. & Stuart, D. (1983) Acta Cryst. A39, 158-166) 
;
_exptl_crystal_colour colourless
_exptl_crystal_density_diffrn 1.405
_exptl_crystal_density_method 'not measured'
_exptl_crystal_description irregular
_exptl_crystal_F_000 632
_exptl_crystal_size_max 0.15
_exptl_crystal_size_mid 0.12
_exptl_crystal_size_min 0.10
_refine_diff_density_max 0.682
_refine_diff_density_min -0.575
_refine_diff_density_rms 0.087
_refine_ls_extinction_method none
_refine_ls_goodness_of_fit_ref 1.096
_refine_ls_hydrogen_treatment mixed
_refine_ls_matrix_type full
_refine_ls_number_parameters 390
_refine_ls_number_reflns 4805
_refine_ls_number_restraints 6
_refine_ls_restrained_S_all 1.098
_refine_ls_R_factor_all 0.0933
_refine_ls_R_factor_gt 0.0748
_refine_ls_shift/su_max 0.000
_refine_ls_shift/su_mean 0.000
_refine_ls_structure_factor_coef Fsqd
_refine_ls_weighting_details 'calc w=1/[\s^2^(Fo^2^)+(0.1430P)^2^+0.0000P] where P=(Fo^2^+2Fc^2^)/3'
_refine_ls_weighting_scheme calc
_refine_ls_wR_factor_gt 0.2041
_refine_ls_wR_factor_ref 0.2295
_reflns_number_gt 3330
_reflns_number_total 4805
_reflns_threshold_expression >2sigma(I)
_cod_data_source_file b303645f.txt
_cod_data_source_block 4f
_cod_depositor_comments
;
The following automatic conversions were performed:
'_symmetry_cell_setting' value 'Triclinic' changed to 'triclinic'
according to '/home/saulius/struct/CIF-dictionaries/cif_core.dic'
dictionary named 'cif_core.dic' version 2.4.1 from 2010-06-29.

Automatic conversion script
Id: cif_fix_enum 1527 2010-12-29 10:47:43Z saulius 
;
_cod_original_cell_volume 1452.0(10)
_cod_original_sg_symbol_H-M P-1
_cod_database_code 7013027

loop_
_symmetry_equiv_pos_as_xyz
'x, y, z'
'-x, -y, -z'

loop_
_atom_site_label
_atom_site_type_symbol
_atom_site_fract_x
_atom_site_fract_y
_atom_site_fract_z
_atom_site_U_iso_or_equiv
_atom_site_adp_type
_atom_site_occupancy
_atom_site_symmetry_multiplicity
_atom_site_calc_flag
_atom_site_refinement_flags
_atom_site_disorder_assembly
_atom_site_disorder_group
P1 P 0.27732(10) 0.26235(9) 0.24090(7) 0.0406(3) Uani 1 1 d . . .
P2 P 0.21160(10) 0.12337(9) 0.35521(7) 0.0428(3) Uani 1 1 d . . .
F1 F 0.1020(3) 0.8198(2) 0.1414(2) 0.0685(7) Uani 1 1 d . . .
F2 F 0.2074(3) 0.6158(3) 0.09403(17) 0.0593(6) Uani 1 1 d . . .
F3 F -0.0040(2) 0.6737(2) 0.19063(18) 0.0574(6) Uani 1 1 d . . .
N1 N 0.2089(3) 0.4221(3) 0.2460(2) 0.0444(7) Uani 1 1 d . . .
C1 C 0.2451(4) 0.5131(4) 0.2831(3) 0.0408(8) Uani 1 1 d . . .
C2 C 0.2050(4) 0.6489(4) 0.2470(3) 0.0422(8) Uani 1 1 d . . .
C3 C 0.2321(4) 0.7471(4) 0.2840(3) 0.0500(9) Uani 1 1 d . . .
H3 H 0.2029 0.8379 0.2594 0.060 Uiso 1 1 calc R . .
C4 C 0.3012(4) 0.7142(4) 0.3560(3) 0.0525(10) Uani 1 1 d . . .
H4 H 0.3200 0.7815 0.3805 0.063 Uiso 1 1 calc R . .
C5 C 0.3421(4) 0.5826(4) 0.3915(3) 0.0520(10) Uani 1 1 d . . .
H5 H 0.3881 0.5596 0.4415 0.062 Uiso 1 1 calc R . .
C6 C 0.3169(4) 0.4830(4) 0.3554(3) 0.0454(9) Uani 1 1 d . . .
H6 H 0.3489 0.3924 0.3801 0.054 Uiso 1 1 calc R . .
C7 C 0.4783(4) 0.1929(4) 0.2139(3) 0.0424(8) Uani 1 1 d . . .
C8 C 0.5510(4) 0.2786(4) 0.1655(3) 0.0477(9) Uani 1 1 d . . .
H8 H 0.4955 0.3697 0.1503 0.057 Uiso 1 1 calc R . .
C9 C 0.7051(4) 0.2310(4) 0.1393(3) 0.0547(10) Uani 1 1 d . . .
H9 H 0.7540 0.2892 0.1053 0.066 Uiso 1 1 calc R . .
C10 C 0.7858(5) 0.0996(5) 0.1630(3) 0.0561(10) Uani 1 1 d . . .
H10 H 0.8905 0.0680 0.1468 0.067 Uiso 1 1 calc R . .
C11 C 0.7142(4) 0.0135(4) 0.2104(3) 0.0557(10) Uani 1 1 d . . .
H11 H 0.7705 -0.0777 0.2251 0.067 Uiso 1 1 calc R . .
C12 C 0.5612(4) 0.0587(4) 0.2367(3) 0.0468(9) Uani 1 1 d . . .
H12 H 0.5132 -0.0008 0.2697 0.056 Uiso 1 1 calc R . .
C13 C 0.2192(4) 0.2197(4) 0.1498(3) 0.0451(8) Uani 1 1 d . . .
C14 C 0.2779(4) 0.0880(4) 0.1184(3) 0.0487(9) Uani 1 1 d . . .
H14 H 0.3512 0.0191 0.1443 0.058 Uiso 1 1 calc R . .
C15 C 0.2297(5) 0.0565(5) 0.0490(3) 0.0568(10) Uani 1 1 d . . .
H15 H 0.2704 -0.0332 0.0276 0.068 Uiso 1 1 calc R . .
C16 C 0.1227(5) 0.1567(5) 0.0117(3) 0.0551(10) Uani 1 1 d . . .
H16 H 0.0896 0.1351 -0.0352 0.066 Uiso 1 1 calc R . .
C17 C 0.0628(4) 0.2887(5) 0.0419(3) 0.0532(10) Uani 1 1 d . . .
H17 H -0.0106 0.3568 0.0157 0.064 Uiso 1 1 calc R . .
C18 C 0.1109(4) 0.3207(4) 0.1107(3) 0.0483(9) Uani 1 1 d . . .
H18 H 0.0705 0.4109 0.1313 0.058 Uiso 1 1 calc R . .
C19 C 0.2242(4) 0.1994(4) 0.4524(3) 0.0421(8) Uani 1 1 d . . .
C20 C 0.3631(4) 0.1551(4) 0.4738(3) 0.0453(8) Uani 1 1 d . . .
H20 H 0.4451 0.0883 0.4380 0.054 Uiso 1 1 calc R . .
C21 C 0.3818(4) 0.2079(4) 0.5468(3) 0.0488(9) Uani 1 1 d . . .
H21 H 0.4766 0.1795 0.5592 0.059 Uiso 1 1 calc R . .
C22 C 0.2621(5) 0.3016(4) 0.6010(3) 0.0552(10) Uani 1 1 d . . .
H22 H 0.2747 0.3368 0.6511 0.066 Uiso 1 1 calc R . .
C23 C 0.1234(4) 0.3445(4) 0.5827(3) 0.0524(10) Uani 1 1 d . . .
H23 H 0.0416 0.4086 0.6206 0.063 Uiso 1 1 calc R . .
C24 C 0.1037(4) 0.2942(4) 0.5092(3) 0.0476(9) Uani 1 1 d . . .
H24 H 0.0084 0.3240 0.4973 0.057 Uiso 1 1 calc R . .
C25 C 0.0123(4) 0.1778(4) 0.3630(3) 0.0415(8) Uani 1 1 d . . .
C26 C -0.0467(4) 0.0750(4) 0.3903(3) 0.0484(9) Uani 1 1 d . . .
H26 H 0.0154 -0.0147 0.4032 0.058 Uiso 1 1 calc R . .
C27 C -0.1971(5) 0.1043(5) 0.3986(3) 0.0576(11) Uani 1 1 d . . .
H27 H -0.2372 0.0346 0.4170 0.069 Uiso 1 1 calc R . .
C28 C -0.2858(5) 0.2336(5) 0.3799(3) 0.0553(10) Uani 1 1 d . . .
H28 H -0.3878 0.2532 0.3857 0.066 Uiso 1 1 calc R . .
C29 C -0.2298(4) 0.3360(4) 0.3530(3) 0.0518(10) Uani 1 1 d . . .
H29 H -0.2930 0.4255 0.3405 0.062 Uiso 1 1 calc R . .
C30 C -0.0796(4) 0.3081(4) 0.3440(3) 0.0479(9) Uani 1 1 d . . .
H30 H -0.0407 0.3785 0.3249 0.057 Uiso 1 1 calc R . .
C31 C 0.1281(5) 0.6886(4) 0.1696(3) 0.0515(10) Uani 1 1 d . . .
Cl1A Cl 0.2703(2) 0.4212(2) -0.16275(13) 0.0790(7) Uani 0.763(5) 1 d PD A 1
Cl2A Cl 0.4811(5) 0.3217(6) -0.0493(3) 0.130(2) Uani 0.763(5) 1 d PD A 1
C32A C 0.4122(7) 0.2830(7) -0.1265(6) 0.077(2) Uani 0.763(5) 1 d PD A 1
H32A H 0.3735 0.2100 -0.0998 0.092 Uiso 0.763(5) 1 calc PR A 1
H32B H 0.4933 0.2469 -0.1806 0.092 Uiso 0.763(5) 1 calc PR A 1
Cl1B Cl 0.3653(11) 0.2690(11) -0.1809(5) 0.119(4) Uani 0.237(5) 1 d PD A 2
Cl2B Cl 0.4464(17) 0.3787(16) -0.0467(9) 0.109(6) Uani 0.237(5) 1 d PD A 2
C32B C 0.385(4) 0.409(2) -0.1468(16) 0.121(13) Uani 0.237(5) 1 d PD A 2
H32C H 0.2882 0.4848 -0.1377 0.145 Uiso 0.237(5) 1 calc PR A 2
H32D H 0.4550 0.4375 -0.1964 0.145 Uiso 0.237(5) 1 calc PR A 2

loop_
_atom_site_aniso_label
_atom_site_aniso_U_11
_atom_site_aniso_U_22
_atom_site_aniso_U_33
_atom_site_aniso_U_23
_atom_site_aniso_U_13
_atom_site_aniso_U_12
P1 0.0405(5) 0.0366(5) 0.0482(6) -0.0036(4) -0.0110(4) -0.0168(4)
P2 0.0422(5) 0.0386(5) 0.0507(6) -0.0019(4) -0.0102(4) -0.0183(4)
F1 0.0849(18) 0.0470(13) 0.087(2) 0.0188(13) -0.0440(15) -0.0300(12)
F2 0.0651(15) 0.0663(15) 0.0511(14) -0.0004(12) -0.0159(11) -0.0279(12)
F3 0.0515(13) 0.0567(14) 0.0723(17) 0.0033(12) -0.0248(11) -0.0237(11)
N1 0.0419(16) 0.0390(16) 0.056(2) -0.0024(14) -0.0127(13) -0.0174(13)
C1 0.0357(18) 0.0370(18) 0.052(2) -0.0025(16) -0.0090(14) -0.0161(14)
C2 0.0381(18) 0.0391(18) 0.050(2) -0.0057(16) -0.0094(15) -0.0133(15)
C3 0.052(2) 0.039(2) 0.063(3) -0.0047(18) -0.0124(18) -0.0208(17)
C4 0.053(2) 0.050(2) 0.065(3) -0.0142(19) -0.0142(18) -0.0250(18)
C5 0.050(2) 0.054(2) 0.058(3) -0.0069(19) -0.0143(17) -0.0234(18)
C6 0.043(2) 0.0379(18) 0.058(2) -0.0031(17) -0.0164(16) -0.0141(15)
C7 0.0395(19) 0.0418(19) 0.049(2) -0.0041(16) -0.0102(14) -0.0169(15)
C8 0.045(2) 0.045(2) 0.054(2) -0.0022(17) -0.0108(16) -0.0184(16)
C9 0.054(2) 0.056(2) 0.058(3) -0.008(2) -0.0027(18) -0.030(2)
C10 0.045(2) 0.064(3) 0.061(3) -0.012(2) -0.0064(17) -0.0222(19)
C11 0.047(2) 0.048(2) 0.065(3) -0.009(2) -0.0125(19) -0.0081(17)
C12 0.041(2) 0.045(2) 0.054(2) -0.0048(17) -0.0070(16) -0.0168(16)
C13 0.049(2) 0.047(2) 0.045(2) -0.0016(16) -0.0084(16) -0.0249(16)
C14 0.057(2) 0.043(2) 0.053(2) 0.0027(17) -0.0149(17) -0.0252(18)
C15 0.070(3) 0.057(2) 0.054(3) -0.009(2) -0.011(2) -0.034(2)
C16 0.058(2) 0.067(3) 0.055(2) -0.007(2) -0.0153(19) -0.035(2)
C17 0.046(2) 0.060(2) 0.058(3) -0.005(2) -0.0123(17) -0.0239(19)
C18 0.043(2) 0.046(2) 0.057(2) -0.0073(18) -0.0115(16) -0.0167(16)
C19 0.0440(19) 0.0373(18) 0.050(2) 0.0022(15) -0.0101(15) -0.0220(15)
C20 0.046(2) 0.0397(19) 0.051(2) 0.0025(16) -0.0117(16) -0.0180(15)
C21 0.052(2) 0.045(2) 0.057(2) 0.0031(18) -0.0201(18) -0.0233(17)
C22 0.064(3) 0.058(2) 0.052(2) -0.0074(19) -0.0115(19) -0.031(2)
C23 0.048(2) 0.055(2) 0.054(2) -0.0120(19) -0.0002(17) -0.0230(18)
C24 0.0413(19) 0.048(2) 0.053(2) -0.0050(17) -0.0031(16) -0.0196(16)
C25 0.0399(19) 0.0396(19) 0.047(2) -0.0085(15) -0.0057(14) -0.0169(15)
C26 0.054(2) 0.042(2) 0.055(2) 0.0000(17) -0.0171(17) -0.0226(17)
C27 0.062(3) 0.069(3) 0.058(3) 0.003(2) -0.016(2) -0.040(2)
C28 0.050(2) 0.066(3) 0.062(3) 0.003(2) -0.0202(18) -0.031(2)
C29 0.044(2) 0.052(2) 0.060(3) -0.0011(19) -0.0112(17) -0.0179(17)
C30 0.044(2) 0.049(2) 0.055(2) -0.0014(17) -0.0097(16) -0.0226(17)
C31 0.056(2) 0.044(2) 0.062(3) 0.0041(18) -0.0188(19) -0.0243(17)
Cl1A 0.0812(13) 0.0853(14) 0.0739(12) 0.0057(9) -0.0326(9) -0.0270(10)
Cl2A 0.0728(16) 0.239(6) 0.0746(19) 0.023(3) -0.0255(12) -0.057(3)
C32A 0.059(4) 0.065(4) 0.096(6) -0.002(4) -0.003(3) -0.022(3)
Cl1B 0.153(7) 0.183(10) 0.079(5) -0.001(5) -0.026(4) -0.127(8)
Cl2B 0.159(13) 0.173(12) 0.077(5) 0.010(6) -0.045(7) -0.142(12)
C32B 0.17(3) 0.10(2) 0.13(3) -0.019(19) 0.00(2) -0.11(2)

loop_
_atom_type_symbol
_atom_type_description
_atom_type_scat_dispersion_real
_atom_type_scat_dispersion_imag
_atom_type_scat_source
C C 0.0033 0.0016 'International Tables Vol C Tables 4.2.6.8 and 6.1.1.4'
H H 0.0000 0.0000 'International Tables Vol C Tables 4.2.6.8 and 6.1.1.4'
N N 0.0061 0.0033 'International Tables Vol C Tables 4.2.6.8 and 6.1.1.4'
F F 0.0171 0.0103 'International Tables Vol C Tables 4.2.6.8 and 6.1.1.4'
P P 0.1023 0.0942 'International Tables Vol C Tables 4.2.6.8 and 6.1.1.4'
Cl Cl 0.1484 0.1585 'International Tables Vol C Tables 4.2.6.8 and 6.1.1.4'

loop_
_geom_angle_atom_site_label_1
_geom_angle_atom_site_label_2
_geom_angle_atom_site_label_3
_geom_angle
_geom_angle_site_symmetry_1
_geom_angle_site_symmetry_3
_geom_angle_publ_flag
N1 P1 C13 106.76(18) . . ?
N1 P1 C7 113.98(17) . . ?
C13 P1 C7 107.47(18) . . ?
N1 P1 P2 122.49(14) . . ?
C13 P1 P2 100.60(13) . . ?
C7 P1 P2 104.03(13) . . ?
C19 P2 C25 104.80(17) . . ?
C19 P2 P1 99.70(13) . . ?
C25 P2 P1 101.46(13) . . ?
C1 N1 P1 132.2(3) . . ?
N1 C1 C6 125.5(3) . . ?
N1 C1 C2 118.0(3) . . ?
C6 C1 C2 116.5(3) . . ?
C3 C2 C1 120.9(4) . . ?
C3 C2 C31 119.5(3) . . ?
C1 C2 C31 119.5(3) . . ?
C4 C3 C2 121.0(4) . . ?
C4 C3 H3 119.5 . . ?
C2 C3 H3 119.5 . . ?
C5 C4 C3 119.0(4) . . ?
C5 C4 H4 120.5 . . ?
C3 C4 H4 120.5 . . ?
C4 C5 C6 121.0(4) . . ?
C4 C5 H5 119.5 . . ?
C6 C5 H5 119.5 . . ?
C5 C6 C1 121.6(4) . . ?
C5 C6 H6 119.2 . . ?
C1 C6 H6 119.2 . . ?
C8 C7 C12 119.4(3) . . ?
C8 C7 P1 117.0(3) . . ?
C12 C7 P1 123.6(3) . . ?
C7 C8 C9 120.3(4) . . ?
C7 C8 H8 119.8 . . ?
C9 C8 H8 119.8 . . ?
C10 C9 C8 119.9(4) . . ?
C10 C9 H9 120.0 . . ?
C8 C9 H9 120.0 . . ?
C9 C10 C11 120.0(4) . . ?
C9 C10 H10 120.0 . . ?
C11 C10 H10 120.0 . . ?
C10 C11 C12 120.9(4) . . ?
C10 C11 H11 119.6 . . ?
C12 C11 H11 119.6 . . ?
C11 C12 C7 119.4(4) . . ?
C11 C12 H12 120.3 . . ?
C7 C12 H12 120.3 . . ?
C14 C13 C18 119.2(4) . . ?
C14 C13 P1 121.4(3) . . ?
C18 C13 P1 119.4(3) . . ?
C13 C14 C15 120.5(4) . . ?
C13 C14 H14 119.8 . . ?
C15 C14 H14 119.8 . . ?
C16 C15 C14 119.6(4) . . ?
C16 C15 H15 120.2 . . ?
C14 C15 H15 120.2 . . ?
C15 C16 C17 120.8(4) . . ?
C15 C16 H16 119.6 . . ?
C17 C16 H16 119.6 . . ?
C16 C17 C18 119.8(4) . . ?
C16 C17 H17 120.1 . . ?
C18 C17 H17 120.1 . . ?
C17 C18 C13 120.1(4) . . ?
C17 C18 H18 120.0 . . ?
C13 C18 H18 120.0 . . ?
C24 C19 C20 118.1(4) . . ?
C24 C19 P2 124.5(3) . . ?
C20 C19 P2 117.4(3) . . ?
C21 C20 C19 120.9(4) . . ?
C21 C20 H20 119.6 . . ?
C19 C20 H20 119.6 . . ?
C22 C21 C20 119.9(4) . . ?
C22 C21 H21 120.1 . . ?
C20 C21 H21 120.1 . . ?
C21 C22 C23 120.4(4) . . ?
C21 C22 H22 119.8 . . ?
C23 C22 H22 119.8 . . ?
C22 C23 C24 120.3(4) . . ?
C22 C23 H23 119.8 . . ?
C24 C23 H23 119.8 . . ?
C23 C24 C19 120.4(4) . . ?
C23 C24 H24 119.8 . . ?
C19 C24 H24 119.8 . . ?
C30 C25 C26 119.2(3) . . ?
C30 C25 P2 125.8(3) . . ?
C26 C25 P2 115.0(3) . . ?
C25 C26 C27 120.1(4) . . ?
C25 C26 H26 119.9 . . ?
C27 C26 H26 119.9 . . ?
C28 C27 C26 119.7(4) . . ?
C28 C27 H27 120.2 . . ?
C26 C27 H27 120.2 . . ?
C27 C28 C29 121.0(4) . . ?
C27 C28 H28 119.5 . . ?
C29 C28 H28 119.5 . . ?
C28 C29 C30 119.9(4) . . ?
C28 C29 H29 120.0 . . ?
C30 C29 H29 120.0 . . ?
C25 C30 C29 120.0(4) . . ?
C25 C30 H30 120.0 . . ?
C29 C30 H30 120.0 . . ?
F1 C31 F3 105.9(3) . . ?
F1 C31 F2 105.3(3) . . ?
F3 C31 F2 105.7(3) . . ?
F1 C31 C2 112.1(3) . . ?
F3 C31 C2 113.9(3) . . ?
F2 C31 C2 113.2(3) . . ?
Cl2A C32A Cl1A 114.2(5) . . ?
Cl2A C32A H32A 108.7 . . ?
Cl1A C32A H32A 108.7 . . ?
Cl2A C32A H32B 108.7 . . ?
Cl1A C32A H32B 108.7 . . ?
H32A C32A H32B 107.6 . . ?
Cl1B C32B Cl2B 113.8(13) . . ?
Cl1B C32B H32C 108.8 . . ?
Cl2B C32B H32C 108.8 . . ?
Cl1B C32B H32D 108.8 . . ?
Cl2B C32B H32D 108.8 . . ?
H32C C32B H32D 107.7 . . ?

loop_
_geom_bond_atom_site_label_1
_geom_bond_atom_site_label_2
_geom_bond_distance
_geom_bond_site_symmetry_2
_geom_bond_publ_flag
P1 N1 1.578(3) . ?
P1 C13 1.809(4) . ?
P1 C7 1.823(4) . ?
P1 P2 2.2498(18) . ?
P2 C19 1.833(4) . ?
P2 C25 1.843(4) . ?
F1 C31 1.349(5) . ?
F2 C31 1.357(5) . ?
F3 C31 1.349(5) . ?
N1 C1 1.385(5) . ?
C1 C6 1.410(5) . ?
C1 C2 1.417(5) . ?
C2 C3 1.395(5) . ?
C2 C31 1.505(6) . ?
C3 C4 1.386(6) . ?
C3 H3 0.9500 . ?
C4 C5 1.377(6) . ?
C4 H4 0.9500 . ?
C5 C6 1.389(5) . ?
C5 H5 0.9500 . ?
C6 H6 0.9500 . ?
C7 C8 1.394(5) . ?
C7 C12 1.404(5) . ?
C8 C9 1.399(6) . ?
C8 H8 0.9500 . ?
C9 C10 1.378(6) . ?
C9 H9 0.9500 . ?
C10 C11 1.387(6) . ?
C10 H10 0.9500 . ?
C11 C12 1.389(5) . ?
C11 H11 0.9500 . ?
C12 H12 0.9500 . ?
C13 C14 1.395(5) . ?
C13 C18 1.407(5) . ?
C14 C15 1.398(6) . ?
C14 H14 0.9500 . ?
C15 C16 1.381(6) . ?
C15 H15 0.9500 . ?
C16 C17 1.391(6) . ?
C16 H16 0.9500 . ?
C17 C18 1.393(6) . ?
C17 H17 0.9500 . ?
C18 H18 0.9500 . ?
C19 C24 1.410(5) . ?
C19 C20 1.411(5) . ?
C20 C21 1.395(6) . ?
C20 H20 0.9500 . ?
C21 C22 1.381(6) . ?
C21 H21 0.9500 . ?
C22 C23 1.389(6) . ?
C22 H22 0.9500 . ?
C23 C24 1.392(6) . ?
C23 H23 0.9500 . ?
C24 H24 0.9500 . ?
C25 C30 1.386(5) . ?
C25 C26 1.400(5) . ?
C26 C27 1.402(6) . ?
C26 H26 0.9500 . ?
C27 C28 1.366(6) . ?
C27 H27 0.9500 . ?
C28 C29 1.377(6) . ?
C28 H28 0.9500 . ?
C29 C30 1.400(5) . ?
C29 H29 0.9500 . ?
C30 H30 0.9500 . ?
Cl1A C32A 1.764(7) . ?
Cl2A C32A 1.678(9) . ?
C32A H32A 0.9900 . ?
C32A H32B 0.9900 . ?
Cl1B C32B 1.734(16) . ?
Cl2B C32B 1.738(19) . ?
C32B H32C 0.9900 . ?
C32B H32D 0.9900 . ?

loop_
_geom_torsion_atom_site_label_1
_geom_torsion_atom_site_label_2
_geom_torsion_atom_site_label_3
_geom_torsion_atom_site_label_4
_geom_torsion
_geom_torsion_site_symmetry_1
_geom_torsion_site_symmetry_2
_geom_torsion_site_symmetry_3
_geom_torsion_site_symmetry_4
_geom_torsion_publ_flag
N1 P1 P2 C19 -47.62(19) . . . . ?
C13 P1 P2 C19 -165.45(17) . . . . ?
C7 P1 P2 C19 83.35(18) . . . . ?
N1 P1 P2 C25 59.78(19) . . . . ?
C13 P1 P2 C25 -58.06(18) . . . . ?
C7 P1 P2 C25 -169.25(17) . . . . ?
C13 P1 N1 C1 -160.0(4) . . . . ?
C7 P1 N1 C1 -41.5(4) . . . . ?
P2 P1 N1 C1 85.2(4) . . . . ?
P1 N1 C1 C6 -25.9(6) . . . . ?
P1 N1 C1 C2 155.3(3) . . . . ?
N1 C1 C2 C3 177.1(3) . . . . ?
C6 C1 C2 C3 -1.9(5) . . . . ?
N1 C1 C2 C31 -1.1(5) . . . . ?
C6 C1 C2 C31 179.9(3) . . . . ?
C1 C2 C3 C4 1.0(6) . . . . ?
C31 C2 C3 C4 179.2(4) . . . . ?
C2 C3 C4 C5 -0.5(6) . . . . ?
C3 C4 C5 C6 0.9(6) . . . . ?
C4 C5 C6 C1 -1.9(6) . . . . ?
N1 C1 C6 C5 -176.6(4) . . . . ?
C2 C1 C6 C5 2.3(6) . . . . ?
N1 P1 C7 C8 -25.4(4) . . . . ?
C13 P1 C7 C8 92.7(3) . . . . ?
P2 P1 C7 C8 -161.2(3) . . . . ?
N1 P1 C7 C12 156.6(3) . . . . ?
C13 P1 C7 C12 -85.3(4) . . . . ?
P2 P1 C7 C12 20.8(4) . . . . ?
C12 C7 C8 C9 0.5(6) . . . . ?
P1 C7 C8 C9 -177.6(3) . . . . ?
C7 C8 C9 C10 -1.3(6) . . . . ?
C8 C9 C10 C11 1.9(7) . . . . ?
C9 C10 C11 C12 -1.6(7) . . . . ?
C10 C11 C12 C7 0.7(6) . . . . ?
C8 C7 C12 C11 -0.2(6) . . . . ?
P1 C7 C12 C11 177.8(3) . . . . ?
N1 P1 C13 C14 170.6(3) . . . . ?
C7 P1 C13 C14 48.0(4) . . . . ?
P2 P1 C13 C14 -60.5(3) . . . . ?
N1 P1 C13 C18 -10.4(4) . . . . ?
C7 P1 C13 C18 -133.1(3) . . . . ?
P2 P1 C13 C18 118.4(3) . . . . ?
C18 C13 C14 C15 -0.1(6) . . . . ?
P1 C13 C14 C15 178.9(3) . . . . ?
C13 C14 C15 C16 -0.3(6) . . . . ?
C14 C15 C16 C17 0.4(6) . . . . ?
C15 C16 C17 C18 -0.1(6) . . . . ?
C16 C17 C18 C13 -0.3(6) . . . . ?
C14 C13 C18 C17 0.3(6) . . . . ?
P1 C13 C18 C17 -178.7(3) . . . . ?
C25 P2 C19 C24 -8.4(4) . . . . ?
P1 P2 C19 C24 96.3(3) . . . . ?
C25 P2 C19 C20 168.8(3) . . . . ?
P1 P2 C19 C20 -86.5(3) . . . . ?
C24 C19 C20 C21 -2.6(5) . . . . ?
P2 C19 C20 C21 -180.0(3) . . . . ?
C19 C20 C21 C22 2.1(6) . . . . ?
C20 C21 C22 C23 -0.6(6) . . . . ?
C21 C22 C23 C24 -0.4(7) . . . . ?
C22 C23 C24 C19 -0.1(6) . . . . ?
C20 C19 C24 C23 1.6(6) . . . . ?
P2 C19 C24 C23 178.7(3) . . . . ?
C19 P2 C25 C30 72.0(4) . . . . ?
P1 P2 C25 C30 -31.3(4) . . . . ?
C19 P2 C25 C26 -108.3(3) . . . . ?
P1 P2 C25 C26 148.3(3) . . . . ?
C30 C25 C26 C27 -0.3(6) . . . . ?
P2 C25 C26 C27 -180.0(3) . . . . ?
C25 C26 C27 C28 0.0(7) . . . . ?
C26 C27 C28 C29 0.1(7) . . . . ?
C27 C28 C29 C30 0.2(7) . . . . ?
C26 C25 C30 C29 0.6(6) . . . . ?
P2 C25 C30 C29 -179.8(3) . . . . ?
C28 C29 C30 C25 -0.6(6) . . . . ?
C3 C2 C31 F1 3.8(5) . . . . ?
C1 C2 C31 F1 -178.0(3) . . . . ?
C3 C2 C31 F3 -116.4(4) . . . . ?
C1 C2 C31 F3 61.8(5) . . . . ?
C3 C2 C31 F2 122.8(4) . . . . ?
C1 C2 C31 F2 -59.0(5) . . . . ?
